data_4068107
loop_
_publ_author_name
'Liu, Peng'
'Zhang, Yong'
'Yao, Yingming'
'Shen, Qi'

_publ_section_title
;
 Synthesis of Dianionic \b-Diketiminate Lanthanide Amides
 L&#x2032;LnN(SiMe3)2(THF) by Deprotonation of the \b-Diketiminate Ligand
 L (L = {[(2,6-iPr2C6H3)NC(CH3)]2CH}&#x2212;) and the Transformation with
 [HNEt3][BPh4] to the Cationic Samarium Amide [LSmN(SiMe3)2][BPh4]
;
_journal_issue 3
_journal_name_full Organometallics
_journal_page_first 1017
_journal_paper_doi 10.1021/om2010904
_journal_volume 31
_journal_year 2012
_chemical_formula_moiety 'C43 H75 N3 O2 Si2 Sm, C24 H20 B'
_chemical_formula_sum 'C67 H95 B N3 O2 Si2 Sm'
_chemical_formula_weight 1191.80
_chemical_name_systematic
; 
 ? 
;
_space_group_IT_number 2
_symmetry_cell_setting triclinic
_symmetry_Int_Tables_number 2
_symmetry_space_group_name_Hall '-P 1'
_symmetry_space_group_name_H-M 'P -1'
_atom_sites_solution_hydrogens geom
_atom_sites_solution_primary direct
_atom_sites_solution_secondary difmap
_audit_creation_method SHELXL-97
_cell_angle_alpha 87.865(7)
_cell_angle_beta 84.872(6)
_cell_angle_gamma 82.374(7)
_cell_formula_units_Z 2
_cell_length_a 12.9937(18)
_cell_length_b 13.2278(19)
_cell_length_c 18.722(3)
_cell_measurement_reflns_used 16251
_cell_measurement_temperature 223(2)
_cell_measurement_theta_max 27.5
_cell_measurement_theta_min 3.1
_cell_volume 3175.6(8)
_computing_cell_refinement CrystalClear
_computing_data_collection CrystalClear
_computing_data_reduction CrystalStructure
_computing_structure_refinement 'SHELXL-97 (Sheldrick, 1997)'
_computing_structure_solution 'SHELXS-97 (Sheldrick, 1990)'
_diffrn_ambient_temperature 223(2)
_diffrn_detector_area_resol_mean 14.63
_diffrn_measured_fraction_theta_full 0.993
_diffrn_measured_fraction_theta_max 0.993
_diffrn_measurement_device_type 'Rigaku Saturn'
_diffrn_measurement_method \w
_diffrn_radiation_monochromator graphite
_diffrn_radiation_source 'fine-focus sealed tube'
_diffrn_radiation_type MoK\a
_diffrn_radiation_wavelength 0.71075
_diffrn_reflns_av_R_equivalents 0.0563
_diffrn_reflns_av_sigmaI/netI 0.0763
_diffrn_reflns_limit_h_max 12
_diffrn_reflns_limit_h_min -15
_diffrn_reflns_limit_k_max 16
_diffrn_reflns_limit_k_min -15
_diffrn_reflns_limit_l_max 22
_diffrn_reflns_limit_l_min -22
_diffrn_reflns_number 27301
_diffrn_reflns_theta_full 25.50
_diffrn_reflns_theta_max 25.50
_diffrn_reflns_theta_min 3.15
_exptl_absorpt_coefficient_mu 1.006
_exptl_absorpt_correction_T_max 0.818
_exptl_absorpt_correction_T_min 0.605
_exptl_absorpt_correction_type multi-scan
_exptl_absorpt_process_details 'Jacobson, R. (1998) Private communication'
_exptl_crystal_colour yellow
_exptl_crystal_density_diffrn 1.246
_exptl_crystal_density_method 'not measured'
_exptl_crystal_description block
_exptl_crystal_F_000 1258
_exptl_crystal_size_max 0.40
_exptl_crystal_size_mid 0.40
_exptl_crystal_size_min 0.20
_refine_diff_density_max 1.477
_refine_diff_density_min -1.549
_refine_diff_density_rms 0.089
_refine_ls_extinction_method none
_refine_ls_goodness_of_fit_ref 1.120
_refine_ls_hydrogen_treatment constr
_refine_ls_matrix_type full
_refine_ls_number_parameters 672
_refine_ls_number_reflns 11741
_refine_ls_number_restraints 0
_refine_ls_restrained_S_all 1.120
_refine_ls_R_factor_all 0.0593
_refine_ls_R_factor_gt 0.0529
_refine_ls_shift/su_max 0.001
_refine_ls_shift/su_mean 0.000
_refine_ls_structure_factor_coef Fsqd
_refine_ls_weighting_details 'calc w=1/[\s^2^(Fo^2^)+(0.0368P)^2^+2.0792P] where P=(Fo^2^+2Fc^2^)/3'
_refine_ls_weighting_scheme calc
_refine_ls_wR_factor_gt 0.1092
_refine_ls_wR_factor_ref 0.1127
_reflns_number_gt 10814
_reflns_number_total 11741
_reflns_threshold_expression >2sigma(I)
_cod_data_source_file om2010904_si_001.cif
_cod_data_source_block complex7
_cod_database_code 4068107

loop_
_symmetry_equiv_pos_as_xyz
'x, y, z'
'-x, -y, -z'

loop_
_atom_site_label
_atom_site_type_symbol
_atom_site_fract_x
_atom_site_fract_y
_atom_site_fract_z
_atom_site_U_iso_or_equiv
_atom_site_adp_type
_atom_site_occupancy
_atom_site_symmetry_multiplicity
_atom_site_calc_flag
_atom_site_refinement_flags
Sm1 Sm 0.271856(17) 0.269608(15) 0.222913(10) 0.02560(8) Uani 1 1 d .
Si1 Si 0.43791(12) 0.37886(10) 0.30523(8) 0.0444(4) Uani 1 1 d .
Si2 Si 0.47347(11) 0.43028(10) 0.15177(8) 0.0408(3) Uani 1 1 d .
O1 O 0.2201(2) 0.1188(2) 0.29401(14) 0.0359(7) Uani 1 1 d .
O2 O 0.1304(3) 0.3359(2) 0.31572(15) 0.0441(8) Uani 1 1 d .
N1 N 0.3245(3) 0.1393(2) 0.13802(17) 0.0256(7) Uani 1 1 d .
N2 N 0.1541(3) 0.3294(2) 0.13538(17) 0.0258(8) Uani 1 1 d .
N3 N 0.4009(3) 0.3713(3) 0.21905(19) 0.0340(9) Uani 1 1 d .
C1 C 0.4354(4) 0.1312(4) 0.0227(2) 0.0419(12) Uani 1 1 d .
H1A H 0.4719 0.0731 0.0471 0.063 Uiso 1 1 calc R
H1B H 0.4836 0.1794 0.0075 0.063 Uiso 1 1 calc R
H1C H 0.4065 0.1083 -0.0190 0.063 Uiso 1 1 calc R
C2 C 0.3473(3) 0.1829(3) 0.0737(2) 0.0302(10) Uani 1 1 d .
C3 C 0.2952(3) 0.2728(3) 0.0473(2) 0.0323(10) Uani 1 1 d .
H3 H 0.3309 0.3004 0.0069 0.039 Uiso 1 1 calc R
C4 C 0.1987(3) 0.3316(3) 0.0689(2) 0.0292(10) Uani 1 1 d .
C5 C 0.1517(4) 0.3983(3) 0.0101(2) 0.0410(12) Uani 1 1 d .
H5A H 0.0811 0.4266 0.0262 0.061 Uiso 1 1 calc R
H5B H 0.1506 0.3579 -0.0320 0.061 Uiso 1 1 calc R
H5C H 0.1932 0.4533 -0.0020 0.061 Uiso 1 1 calc R
C6 C 0.3570(3) 0.0304(3) 0.1457(2) 0.0295(10) Uani 1 1 d .
C7 C 0.4348(4) -0.0070(3) 0.1901(2) 0.0379(11) Uani 1 1 d .
C8 C 0.4626(4) -0.1137(4) 0.1952(3) 0.0528(14) Uani 1 1 d .
H8 H 0.5157 -0.1407 0.2241 0.063 Uiso 1 1 calc R
C9 C 0.4139(5) -0.1782(4) 0.1588(3) 0.0582(15) Uani 1 1 d .
H9 H 0.4343 -0.2490 0.1624 0.070 Uiso 1 1 calc R
C10 C 0.3356(4) -0.1410(4) 0.1172(3) 0.0489(13) Uani 1 1 d .
H10 H 0.3020 -0.1869 0.0933 0.059 Uiso 1 1 calc R
C11 C 0.3043(4) -0.0366(3) 0.1094(2) 0.0368(11) Uani 1 1 d .
C12 C 0.4968(4) 0.0593(4) 0.2299(2) 0.0421(12) Uani 1 1 d .
H12 H 0.4555 0.1276 0.2346 0.051 Uiso 1 1 calc R
C13 C 0.5164(5) 0.0175(5) 0.3053(3) 0.0637(17) Uani 1 1 d .
H13A H 0.4532 -0.0051 0.3282 0.096 Uiso 1 1 calc R
H13B H 0.5367 0.0707 0.3333 0.096 Uiso 1 1 calc R
H13C H 0.5716 -0.0395 0.3023 0.096 Uiso 1 1 calc R
C14 C 0.6001(5) 0.0727(4) 0.1887(3) 0.0628(16) Uani 1 1 d .
H14A H 0.6412 0.0064 0.1819 0.094 Uiso 1 1 calc R
H14B H 0.6375 0.1152 0.2154 0.094 Uiso 1 1 calc R
H14C H 0.5877 0.1049 0.1423 0.094 Uiso 1 1 calc R
C15 C 0.2153(4) -0.0023(4) 0.0636(3) 0.0415(12) Uani 1 1 d .
H15 H 0.1996 0.0729 0.0656 0.050 Uiso 1 1 calc R
C16 C 0.2427(5) -0.0308(5) -0.0149(3) 0.0654(17) Uani 1 1 d .
H16A H 0.3002 0.0041 -0.0348 0.098 Uiso 1 1 calc R
H16B H 0.1826 -0.0107 -0.0419 0.098 Uiso 1 1 calc R
H16C H 0.2627 -0.1040 -0.0177 0.098 Uiso 1 1 calc R
C17 C 0.1175(4) -0.0482(4) 0.0916(3) 0.0501(13) Uani 1 1 d .
H17A H 0.1309 -0.1220 0.0891 0.075 Uiso 1 1 calc R
H17B H 0.0610 -0.0228 0.0626 0.075 Uiso 1 1 calc R
H17C H 0.0984 -0.0292 0.1410 0.075 Uiso 1 1 calc R
C18 C 0.0516(3) 0.3870(3) 0.1501(2) 0.0279(9) Uani 1 1 d .
C19 C -0.0369(4) 0.3351(3) 0.1548(2) 0.0374(11) Uani 1 1 d .
C20 C -0.1334(4) 0.3910(4) 0.1735(3) 0.0511(14) Uani 1 1 d .
H20 H -0.1934 0.3580 0.1762 0.061 Uiso 1 1 calc R
C21 C -0.1435(4) 0.4930(4) 0.1880(3) 0.0544(14) Uani 1 1 d .
H21 H -0.2095 0.5281 0.2019 0.065 Uiso 1 1 calc R
C22 C -0.0577(4) 0.5435(4) 0.1824(3) 0.0428(12) Uani 1 1 d .
H22 H -0.0653 0.6135 0.1918 0.051 Uiso 1 1 calc R
C23 C 0.0406(3) 0.4919(3) 0.1630(2) 0.0313(10) Uani 1 1 d .
C24 C -0.0277(4) 0.2224(3) 0.1380(2) 0.0394(11) Uani 1 1 d .
H24 H 0.0425 0.1903 0.1491 0.047 Uiso 1 1 calc R
C25 C -0.1075(5) 0.1651(4) 0.1817(3) 0.0601(15) Uani 1 1 d .
H25A H -0.1041 0.1756 0.2324 0.090 Uiso 1 1 calc R
H25B H -0.0923 0.0928 0.1722 0.090 Uiso 1 1 calc R
H25C H -0.1768 0.1904 0.1682 0.090 Uiso 1 1 calc R
C26 C -0.0360(5) 0.2112(4) 0.0576(3) 0.0650(17) Uani 1 1 d .
H26A H -0.1033 0.2444 0.0448 0.097 Uiso 1 1 calc R
H26B H -0.0289 0.1394 0.0466 0.097 Uiso 1 1 calc R
H26C H 0.0189 0.2428 0.0304 0.097 Uiso 1 1 calc R
C27 C 0.1323(4) 0.5533(3) 0.1533(3) 0.0395(11) Uani 1 1 d .
H27 H 0.1946 0.5064 0.1360 0.047 Uiso 1 1 calc R
C28 C 0.1566(5) 0.5997(5) 0.2216(3) 0.079(2) Uani 1 1 d .
H28A H 0.0948 0.6413 0.2422 0.119 Uiso 1 1 calc R
H28B H 0.2120 0.6418 0.2107 0.119 Uiso 1 1 calc R
H28C H 0.1787 0.5457 0.2555 0.119 Uiso 1 1 calc R
C29 C 0.1139(5) 0.6381(4) 0.0956(3) 0.0621(16) Uani 1 1 d .
H29A H 0.0968 0.6089 0.0521 0.093 Uiso 1 1 calc R
H29B H 0.1765 0.6705 0.0856 0.093 Uiso 1 1 calc R
H29C H 0.0567 0.6885 0.1128 0.093 Uiso 1 1 calc R
C30 C 0.3785(5) 0.2797(4) 0.3634(3) 0.0544(15) Uani 1 1 d .
H30A H 0.3042 0.2867 0.3586 0.082 Uiso 1 1 calc R
H30B H 0.3904 0.2887 0.4130 0.082 Uiso 1 1 calc R
H30C H 0.4102 0.2123 0.3486 0.082 Uiso 1 1 calc R
C31 C 0.3929(5) 0.5064(4) 0.3451(3) 0.0577(15) Uani 1 1 d .
H31A H 0.4440 0.5524 0.3313 0.087 Uiso 1 1 calc R
H31B H 0.3849 0.4990 0.3969 0.087 Uiso 1 1 calc R
H31C H 0.3266 0.5340 0.3276 0.087 Uiso 1 1 calc R
C32 C 0.5800(5) 0.3451(5) 0.3153(4) 0.0744(19) Uani 1 1 d .
H32A H 0.6054 0.2821 0.2908 0.112 Uiso 1 1 calc R
H32B H 0.5911 0.3362 0.3658 0.112 Uiso 1 1 calc R
H32C H 0.6173 0.3994 0.2945 0.112 Uiso 1 1 calc R
C33 C 0.5465(5) 0.5312(4) 0.1838(3) 0.0687(18) Uani 1 1 d .
H33A H 0.4982 0.5811 0.2108 0.103 Uiso 1 1 calc R
H33B H 0.5800 0.5648 0.1429 0.103 Uiso 1 1 calc R
H33C H 0.5989 0.4998 0.2144 0.103 Uiso 1 1 calc R
C34 C 0.3958(4) 0.5029(4) 0.0832(3) 0.0543(14) Uani 1 1 d .
H34A H 0.3589 0.4568 0.0592 0.081 Uiso 1 1 calc R
H34B H 0.4420 0.5346 0.0482 0.081 Uiso 1 1 calc R
H34C H 0.3459 0.5553 0.1064 0.081 Uiso 1 1 calc R
C35 C 0.5733(5) 0.3367(4) 0.1040(3) 0.0655(17) Uani 1 1 d .
H35A H 0.6168 0.2998 0.1383 0.098 Uiso 1 1 calc R
H35B H 0.6161 0.3726 0.0692 0.098 Uiso 1 1 calc R
H35C H 0.5389 0.2890 0.0795 0.098 Uiso 1 1 calc R
C36 C 0.1532(6) 0.0535(4) 0.2649(3) 0.0727(14) Uani 1 1 d .
H36A H 0.0806 0.0857 0.2689 0.087 Uiso 1 1 calc R
H36B H 0.1750 0.0405 0.2142 0.087 Uiso 1 1 calc R
C37 C 0.1638(6) -0.0388(5) 0.3062(3) 0.0727(14) Uani 1 1 d .
H37A H 0.2143 -0.0899 0.2811 0.087 Uiso 1 1 calc R
H37B H 0.0967 -0.0655 0.3134 0.087 Uiso 1 1 calc R
C38 C 0.1991(6) -0.0186(4) 0.3752(3) 0.0682(13) Uani 1 1 d .
H38A H 0.2562 -0.0707 0.3873 0.082 Uiso 1 1 calc R
H38B H 0.1420 -0.0189 0.4130 0.082 Uiso 1 1 calc R
C39 C 0.2354(6) 0.0838(4) 0.3681(3) 0.0682(13) Uani 1 1 d .
H39A H 0.1945 0.1310 0.4022 0.082 Uiso 1 1 calc R
H39B H 0.3091 0.0790 0.3770 0.082 Uiso 1 1 calc R
C40 C 0.0346(5) 0.2907(5) 0.3260(3) 0.0687(9) Uani 1 1 d .
H40A H 0.0437 0.2286 0.3562 0.082 Uiso 1 1 calc R
H40B H 0.0124 0.2733 0.2798 0.082 Uiso 1 1 calc R
C41 C -0.0441(5) 0.3704(5) 0.3621(3) 0.0687(9) Uani 1 1 d .
H41A H -0.0992 0.3395 0.3907 0.082 Uiso 1 1 calc R
H41B H -0.0756 0.4192 0.3270 0.082 Uiso 1 1 calc R
C42 C 0.0216(5) 0.4208(5) 0.4090(3) 0.0687(9) Uani 1 1 d .
H42A H -0.0036 0.4937 0.4129 0.082 Uiso 1 1 calc R
H42B H 0.0196 0.3893 0.4573 0.082 Uiso 1 1 calc R
C43 C 0.1265(5) 0.4056(5) 0.3741(3) 0.0687(9) Uani 1 1 d .
H43A H 0.1465 0.4711 0.3556 0.082 Uiso 1 1 calc R
H43B H 0.1756 0.3774 0.4088 0.082 Uiso 1 1 calc R
C44 C 0.0829(4) 0.2003(3) 0.5928(2) 0.0329(10) Uani 1 1 d .
C45 C 0.0544(4) 0.1458(3) 0.5366(2) 0.0348(11) Uani 1 1 d .
H45 H 0.1033 0.0943 0.5154 0.042 Uiso 1 1 calc R
C46 C -0.0439(4) 0.1651(4) 0.5109(3) 0.0425(12) Uani 1 1 d .
H46 H -0.0598 0.1267 0.4730 0.051 Uiso 1 1 calc R
C47 C -0.1176(4) 0.2392(4) 0.5401(3) 0.0445(12) Uani 1 1 d .
H47 H -0.1837 0.2524 0.5225 0.053 Uiso 1 1 calc R
C48 C -0.0929(4) 0.2938(4) 0.5956(3) 0.0466(12) Uani 1 1 d .
H48 H -0.1428 0.3446 0.6166 0.056 Uiso 1 1 calc R
C49 C 0.0049(4) 0.2747(4) 0.6210(3) 0.0414(12) Uani 1 1 d .
H49 H 0.0195 0.3136 0.6590 0.050 Uiso 1 1 calc R
C50 C 0.1964(3) 0.1908(3) 0.7086(2) 0.0319(10) Uani 1 1 d .
C51 C 0.1204(4) 0.1498(3) 0.7538(2) 0.0391(11) Uani 1 1 d .
H51 H 0.0681 0.1212 0.7330 0.047 Uiso 1 1 calc R
C52 C 0.1181(4) 0.1492(4) 0.8283(3) 0.0459(13) Uani 1 1 d .
H52 H 0.0661 0.1194 0.8566 0.055 Uiso 1 1 calc R
C53 C 0.1918(4) 0.1921(4) 0.8604(2) 0.0443(12) Uani 1 1 d .
H53 H 0.1912 0.1916 0.9107 0.053 Uiso 1 1 calc R
C54 C 0.2666(4) 0.2360(4) 0.8185(2) 0.0408(12) Uani 1 1 d .
H54 H 0.3171 0.2664 0.8400 0.049 Uiso 1 1 calc R
C55 C 0.2679(4) 0.2355(3) 0.7445(2) 0.0359(11) Uani 1 1 d .
H55 H 0.3195 0.2668 0.7169 0.043 Uiso 1 1 calc R
C56 C 0.2676(4) 0.2735(4) 0.5852(2) 0.0361(11) Uani 1 1 d .
C57 C 0.3760(4) 0.2655(4) 0.5837(2) 0.0437(12) Uani 1 1 d .
H57 H 0.4130 0.2028 0.5974 0.052 Uiso 1 1 calc R
C58 C 0.4315(4) 0.3457(5) 0.5628(3) 0.0518(14) Uani 1 1 d .
H58 H 0.5045 0.3364 0.5627 0.062 Uiso 1 1 calc R
C59 C 0.3810(5) 0.4383(5) 0.5424(3) 0.0559(15) Uani 1 1 d .
H59 H 0.4186 0.4931 0.5293 0.067 Uiso 1 1 calc R
C60 C 0.2738(5) 0.4499(4) 0.5414(3) 0.0529(14) Uani 1 1 d .
H60 H 0.2376 0.5124 0.5268 0.063 Uiso 1 1 calc R
C61 C 0.2202(4) 0.3678(4) 0.5622(2) 0.0435(12) Uani 1 1 d .
H61 H 0.1475 0.3768 0.5606 0.052 Uiso 1 1 calc R
C62 C 0.2559(4) 0.0685(3) 0.5955(2) 0.0354(11) Uani 1 1 d .
C63 C 0.3294(4) 0.0495(4) 0.5369(2) 0.0400(11) Uani 1 1 d .
H63 H 0.3523 0.1055 0.5106 0.048 Uiso 1 1 calc R
C64 C 0.3704(4) -0.0483(4) 0.5154(3) 0.0484(13) Uani 1 1 d .
H64 H 0.4215 -0.0572 0.4765 0.058 Uiso 1 1 calc R
C65 C 0.3360(4) -0.1320(4) 0.5511(3) 0.0519(14) Uani 1 1 d .
H65 H 0.3620 -0.1983 0.5363 0.062 Uiso 1 1 calc R
C66 C 0.2632(4) -0.1170(4) 0.6087(3) 0.0515(14) Uani 1 1 d .
H66 H 0.2394 -0.1736 0.6337 0.062 Uiso 1 1 calc R
C67 C 0.2245(4) -0.0198(4) 0.6304(3) 0.0453(12) Uani 1 1 d .
H67 H 0.1750 -0.0122 0.6703 0.054 Uiso 1 1 calc R
B1 B 0.2007(4) 0.1837(4) 0.6197(3) 0.0316(11) Uani 1 1 d .

loop_
_atom_site_aniso_label
_atom_site_aniso_U_11
_atom_site_aniso_U_22
_atom_site_aniso_U_33
_atom_site_aniso_U_23
_atom_site_aniso_U_13
_atom_site_aniso_U_12
Sm1 0.02692(14) 0.02540(13) 0.02497(12) -0.00152(9) -0.00427(9) -0.00353(10)
Si1 0.0520(10) 0.0376(8) 0.0491(8) 0.0026(6) -0.0214(7) -0.0153(7)
Si2 0.0284(7) 0.0358(7) 0.0580(8) 0.0077(6) -0.0022(6) -0.0068(6)
O1 0.049(2) 0.0356(17) 0.0248(15) 0.0020(13) -0.0028(14) -0.0131(15)
O2 0.055(2) 0.0432(19) 0.0340(17) -0.0136(14) 0.0099(15) -0.0098(17)
N1 0.024(2) 0.0236(18) 0.0276(18) -0.0015(14) -0.0026(14) 0.0024(15)
N2 0.024(2) 0.0248(18) 0.0284(18) -0.0023(14) -0.0072(15) 0.0011(15)
N3 0.034(2) 0.028(2) 0.041(2) 0.0027(16) -0.0105(17) -0.0057(17)
C1 0.041(3) 0.040(3) 0.040(3) -0.005(2) 0.013(2) 0.005(2)
C2 0.027(2) 0.029(2) 0.033(2) -0.0046(19) 0.0019(18) -0.0023(19)
C3 0.031(3) 0.032(2) 0.031(2) 0.0010(19) 0.0042(19) 0.001(2)
C4 0.036(3) 0.022(2) 0.030(2) -0.0001(18) -0.0075(19) -0.0018(19)
C5 0.050(3) 0.039(3) 0.030(2) 0.003(2) -0.007(2) 0.007(2)
C6 0.025(2) 0.029(2) 0.032(2) -0.0034(19) 0.0008(18) 0.0017(19)
C7 0.039(3) 0.035(3) 0.038(2) -0.002(2) -0.005(2) 0.003(2)
C8 0.051(4) 0.042(3) 0.061(3) 0.007(3) -0.017(3) 0.012(3)
C9 0.069(4) 0.026(3) 0.077(4) 0.003(3) -0.013(3) 0.006(3)
C10 0.056(4) 0.029(3) 0.063(3) -0.005(2) -0.010(3) -0.002(2)
C11 0.042(3) 0.032(2) 0.036(2) -0.004(2) 0.000(2) -0.004(2)
C12 0.037(3) 0.041(3) 0.048(3) -0.001(2) -0.017(2) 0.008(2)
C13 0.048(4) 0.098(5) 0.047(3) 0.005(3) -0.016(3) -0.010(3)
C14 0.056(4) 0.063(4) 0.072(4) -0.001(3) -0.001(3) -0.018(3)
C15 0.045(3) 0.032(3) 0.050(3) -0.005(2) -0.013(2) -0.007(2)
C16 0.068(4) 0.088(5) 0.044(3) 0.006(3) -0.010(3) -0.022(4)
C17 0.044(3) 0.057(3) 0.053(3) -0.018(3) -0.004(2) -0.012(3)
C18 0.025(2) 0.028(2) 0.030(2) 0.0016(18) -0.0087(18) 0.0017(18)
C19 0.032(3) 0.035(3) 0.046(3) 0.003(2) -0.007(2) -0.004(2)
C20 0.026(3) 0.048(3) 0.080(4) 0.003(3) -0.005(3) -0.007(2)
C21 0.030(3) 0.046(3) 0.082(4) -0.001(3) 0.006(3) 0.005(2)
C22 0.037(3) 0.031(3) 0.058(3) -0.002(2) 0.000(2) 0.005(2)
C23 0.028(3) 0.028(2) 0.037(2) -0.0018(19) -0.0041(19) 0.0031(19)
C24 0.039(3) 0.031(2) 0.051(3) 0.004(2) -0.015(2) -0.009(2)
C25 0.053(4) 0.047(3) 0.084(4) 0.002(3) -0.008(3) -0.017(3)
C26 0.093(5) 0.051(3) 0.058(3) -0.002(3) -0.031(3) -0.017(3)
C27 0.033(3) 0.030(2) 0.056(3) -0.011(2) -0.002(2) -0.002(2)
C28 0.072(5) 0.083(5) 0.090(5) -0.038(4) -0.020(4) -0.018(4)
C29 0.062(4) 0.042(3) 0.081(4) 0.011(3) 0.001(3) -0.012(3)
C30 0.075(4) 0.049(3) 0.043(3) -0.001(2) -0.019(3) -0.017(3)
C31 0.070(4) 0.049(3) 0.059(3) -0.011(3) -0.011(3) -0.022(3)
C32 0.065(4) 0.066(4) 0.100(5) 0.015(4) -0.050(4) -0.012(3)
C33 0.058(4) 0.054(4) 0.099(5) 0.020(3) -0.014(3) -0.025(3)
C34 0.041(3) 0.059(3) 0.061(3) 0.021(3) 0.004(3) -0.009(3)
C35 0.051(4) 0.052(3) 0.087(4) 0.008(3) 0.014(3) 0.000(3)
C36 0.097(4) 0.059(3) 0.073(3) 0.015(2) -0.032(3) -0.041(3)
C37 0.097(4) 0.059(3) 0.073(3) 0.015(2) -0.032(3) -0.041(3)
C38 0.097(4) 0.065(3) 0.050(2) 0.020(2) -0.018(2) -0.038(3)
C39 0.097(4) 0.065(3) 0.050(2) 0.020(2) -0.018(2) -0.038(3)
C40 0.065(2) 0.072(2) 0.0667(19) -0.0218(16) 0.0109(16) -0.0077(17)
C41 0.065(2) 0.072(2) 0.0667(19) -0.0218(16) 0.0109(16) -0.0077(17)
C42 0.065(2) 0.072(2) 0.0667(19) -0.0218(16) 0.0109(16) -0.0077(17)
C43 0.065(2) 0.072(2) 0.0667(19) -0.0218(16) 0.0109(16) -0.0077(17)
C44 0.030(3) 0.035(2) 0.035(2) 0.006(2) -0.0034(19) -0.009(2)
C45 0.033(3) 0.040(3) 0.033(2) -0.001(2) -0.003(2) -0.011(2)
C46 0.040(3) 0.050(3) 0.041(3) 0.006(2) -0.013(2) -0.014(2)
C47 0.029(3) 0.050(3) 0.057(3) 0.013(3) -0.013(2) -0.011(2)
C48 0.035(3) 0.043(3) 0.061(3) -0.004(3) -0.006(2) 0.000(2)
C49 0.035(3) 0.039(3) 0.050(3) -0.004(2) -0.006(2) -0.005(2)
C50 0.026(2) 0.027(2) 0.041(2) -0.0005(19) -0.0035(19) 0.0007(19)
C51 0.038(3) 0.039(3) 0.042(3) -0.003(2) -0.004(2) -0.008(2)
C52 0.049(3) 0.042(3) 0.044(3) 0.001(2) 0.007(2) -0.004(3)
C53 0.058(4) 0.042(3) 0.031(2) -0.006(2) -0.002(2) 0.003(3)
C54 0.043(3) 0.038(3) 0.041(3) -0.009(2) -0.011(2) 0.004(2)
C55 0.028(3) 0.038(3) 0.040(3) -0.007(2) 0.001(2) -0.001(2)
C56 0.035(3) 0.043(3) 0.031(2) -0.007(2) -0.001(2) -0.007(2)
C57 0.037(3) 0.054(3) 0.042(3) -0.012(2) -0.002(2) -0.013(3)
C58 0.035(3) 0.078(4) 0.047(3) -0.017(3) 0.005(2) -0.022(3)
C59 0.058(4) 0.060(4) 0.054(3) -0.016(3) 0.014(3) -0.032(3)
C60 0.058(4) 0.046(3) 0.054(3) 0.004(3) 0.005(3) -0.014(3)
C61 0.039(3) 0.048(3) 0.044(3) -0.003(2) 0.003(2) -0.011(2)
C62 0.027(3) 0.037(3) 0.042(3) -0.003(2) -0.012(2) 0.001(2)
C63 0.043(3) 0.043(3) 0.034(2) -0.004(2) -0.007(2) 0.000(2)
C64 0.045(3) 0.059(3) 0.039(3) -0.015(3) -0.009(2) 0.013(3)
C65 0.057(4) 0.038(3) 0.060(3) -0.018(3) -0.022(3) 0.013(3)
C66 0.051(4) 0.039(3) 0.066(4) -0.003(3) -0.018(3) -0.004(3)
C67 0.041(3) 0.041(3) 0.053(3) -0.007(2) -0.001(2) -0.002(2)
B1 0.024(3) 0.036(3) 0.035(3) -0.003(2) -0.005(2) -0.003(2)

loop_
_atom_type_symbol
_atom_type_description
_atom_type_scat_dispersion_real
_atom_type_scat_dispersion_imag
_atom_type_scat_source
C C 0.0033 0.0016 'International Tables Vol C Tables 4.2.6.8 and 6.1.1.4'
H H 0.0000 0.0000 'International Tables Vol C Tables 4.2.6.8 and 6.1.1.4'
N N 0.0061 0.0033 'International Tables Vol C Tables 4.2.6.8 and 6.1.1.4'
O O 0.0106 0.0060 'International Tables Vol C Tables 4.2.6.8 and 6.1.1.4'
Sm Sm -0.1638 3.4418 'International Tables Vol C Tables 4.2.6.8 and 6.1.1.4'
Si Si 0.0817 0.0704 'International Tables Vol C Tables 4.2.6.8 and 6.1.1.4'
B B 0.0013 0.0007 'International Tables Vol C Tables 4.2.6.8 and 6.1.1.4'

loop_
_geom_angle_atom_site_label_1
_geom_angle_atom_site_label_2
_geom_angle_atom_site_label_3
_geom_angle
N3 Sm1 N1 107.58(12)
N3 Sm1 N2 109.34(12)
N1 Sm1 N2 81.96(11)
N3 Sm1 O1 137.65(11)
N1 Sm1 O1 79.83(10)
N2 Sm1 O1 112.99(11)
N3 Sm1 O2 108.40(12)
N1 Sm1 O2 144.02(11)
N2 Sm1 O2 86.96(11)
O1 Sm1 O2 73.25(10)
N3 Sm1 Si1 30.19(9)
N1 Sm1 Si1 122.87(9)
N2 Sm1 Si1 133.01(8)
O1 Sm1 Si1 110.55(7)
O2 Sm1 Si1 89.27(8)
N3 Si1 C32 115.5(3)
N3 Si1 C31 112.5(2)
C32 Si1 C31 108.9(3)
N3 Si1 C30 108.3(2)
C32 Si1 C30 102.7(3)
C31 Si1 C30 108.2(3)
N3 Si1 Sm1 41.37(12)
C32 Si1 Sm1 132.6(2)
C31 Si1 Sm1 118.26(19)
C30 Si1 Sm1 67.78(16)
N3 Si2 C35 111.4(2)
N3 Si2 C34 114.8(2)
C35 Si2 C34 107.8(3)
N3 Si2 C33 114.4(2)
C35 Si2 C33 106.0(3)
C34 Si2 C33 101.7(3)
C36 O1 C39 107.7(4)
C36 O1 Sm1 120.1(3)
C39 O1 Sm1 131.9(3)
C40 O2 C43 105.7(4)
C40 O2 Sm1 120.5(3)
C43 O2 Sm1 133.0(3)
C2 N1 C6 116.8(3)
C2 N1 Sm1 108.9(2)
C6 N1 Sm1 132.6(2)
C4 N2 C18 118.2(3)
C4 N2 Sm1 113.9(3)
C18 N2 Sm1 125.5(2)
Si2 N3 Si1 116.0(2)
Si2 N3 Sm1 135.29(19)
Si1 N3 Sm1 108.44(17)
C2 C1 H1A 109.5
C2 C1 H1B 109.5
H1A C1 H1B 109.5
C2 C1 H1C 109.5
H1A C1 H1C 109.5
H1B C1 H1C 109.5
N1 C2 C3 125.2(4)
N1 C2 C1 119.7(4)
C3 C2 C1 115.1(4)
C2 C3 C4 133.0(4)
C2 C3 H3 113.5
C4 C3 H3 113.5
N2 C4 C3 123.1(4)
N2 C4 C5 122.7(4)
C3 C4 C5 114.3(4)
C4 C5 H5A 109.5
C4 C5 H5B 109.5
H5A C5 H5B 109.5
C4 C5 H5C 109.5
H5A C5 H5C 109.5
H5B C5 H5C 109.5
C7 C6 C11 121.1(4)
C7 C6 N1 120.8(4)
C11 C6 N1 118.0(4)
C6 C7 C8 117.9(4)
C6 C7 C12 124.5(4)
C8 C7 C12 117.5(4)
C9 C8 C7 121.1(5)
C9 C8 H8 119.4
C7 C8 H8 119.4
C8 C9 C10 120.6(5)
C8 C9 H9 119.7
C10 C9 H9 119.7
C9 C10 C11 121.4(5)
C9 C10 H10 119.3
C11 C10 H10 119.3
C10 C11 C6 117.8(4)
C10 C11 C15 117.8(4)
C6 C11 C15 124.3(4)
C14 C12 C7 111.6(4)
C14 C12 C13 109.2(4)
C7 C12 C13 112.5(4)
C14 C12 H12 107.8
C7 C12 H12 107.8
C13 C12 H12 107.8
C12 C13 H13A 109.5
C12 C13 H13B 109.5
H13A C13 H13B 109.5
C12 C13 H13C 109.5
H13A C13 H13C 109.5
H13B C13 H13C 109.5
C12 C14 H14A 109.5
C12 C14 H14B 109.5
H14A C14 H14B 109.5
C12 C14 H14C 109.5
H14A C14 H14C 109.5
H14B C14 H14C 109.5
C11 C15 C17 111.2(4)
C11 C15 C16 112.0(4)
C17 C15 C16 108.8(4)
C11 C15 H15 108.2
C17 C15 H15 108.2
C16 C15 H15 108.2
C15 C16 H16A 109.5
C15 C16 H16B 109.5
H16A C16 H16B 109.5
C15 C16 H16C 109.5
H16A C16 H16C 109.5
H16B C16 H16C 109.5
C15 C17 H17A 109.5
C15 C17 H17B 109.5
H17A C17 H17B 109.5
C15 C17 H17C 109.5
H17A C17 H17C 109.5
H17B C17 H17C 109.5
C23 C18 C19 120.1(4)
C23 C18 N2 120.8(4)
C19 C18 N2 119.0(4)
C20 C19 C18 117.7(4)
C20 C19 C24 121.1(4)
C18 C19 C24 121.2(4)
C21 C20 C19 122.0(5)
C21 C20 H20 119.0
C19 C20 H20 119.0
C22 C21 C20 120.2(5)
C22 C21 H21 119.9
C20 C21 H21 119.9
C21 C22 C23 120.5(5)
C21 C22 H22 119.8
C23 C22 H22 119.8
C22 C23 C18 119.5(4)
C22 C23 C27 118.1(4)
C18 C23 C27 122.3(4)
C19 C24 C25 113.9(4)
C19 C24 C26 109.3(4)
C25 C24 C26 110.2(4)
C19 C24 H24 107.7
C25 C24 H24 107.7
C26 C24 H24 107.7
C24 C25 H25A 109.5
C24 C25 H25B 109.5
H25A C25 H25B 109.5
C24 C25 H25C 109.5
H25A C25 H25C 109.5
H25B C25 H25C 109.5
C24 C26 H26A 109.5
C24 C26 H26B 109.5
H26A C26 H26B 109.5
C24 C26 H26C 109.5
H26A C26 H26C 109.5
H26B C26 H26C 109.5
C28 C27 C23 114.0(4)
C28 C27 C29 109.3(4)
C23 C27 C29 110.6(4)
C28 C27 H27 107.6
C23 C27 H27 107.6
C29 C27 H27 107.6
C27 C28 H28A 109.5
C27 C28 H28B 109.5
H28A C28 H28B 109.5
C27 C28 H28C 109.5
H28A C28 H28C 109.5
H28B C28 H28C 109.5
C27 C29 H29A 109.5
C27 C29 H29B 109.5
H29A C29 H29B 109.5
C27 C29 H29C 109.5
H29A C29 H29C 109.5
H29B C29 H29C 109.5
Si1 C30 H30A 109.5
Si1 C30 H30B 109.5
H30A C30 H30B 109.5
Si1 C30 H30C 109.5
H30A C30 H30C 109.5
H30B C30 H30C 109.5
Si1 C31 H31A 109.5
Si1 C31 H31B 109.5
H31A C31 H31B 109.5
Si1 C31 H31C 109.5
H31A C31 H31C 109.5
H31B C31 H31C 109.5
Si1 C32 H32A 109.5
Si1 C32 H32B 109.5
H32A C32 H32B 109.5
Si1 C32 H32C 109.5
H32A C32 H32C 109.5
H32B C32 H32C 109.5
Si2 C33 H33A 109.5
Si2 C33 H33B 109.5
H33A C33 H33B 109.5
Si2 C33 H33C 109.5
H33A C33 H33C 109.5
H33B C33 H33C 109.5
Si2 C34 H34A 109.5
Si2 C34 H34B 109.5
H34A C34 H34B 109.5
Si2 C34 H34C 109.5
H34A C34 H34C 109.5
H34B C34 H34C 109.5
Si2 C35 H35A 109.5
Si2 C35 H35B 109.5
H35A C35 H35B 109.5
Si2 C35 H35C 109.5
H35A C35 H35C 109.5
H35B C35 H35C 109.5
C37 C36 O1 106.1(5)
C37 C36 H36A 110.5
O1 C36 H36A 110.5
C37 C36 H36B 110.5
O1 C36 H36B 110.5
H36A C36 H36B 108.7
C36 C37 C38 108.7(5)
C36 C37 H37A 109.9
C38 C37 H37A 109.9
C36 C37 H37B 109.9
C38 C37 H37B 109.9
H37A C37 H37B 108.3
C37 C38 C39 106.6(4)
C37 C38 H38A 110.4
C39 C38 H38A 110.4
C37 C38 H38B 110.4
C39 C38 H38B 110.4
H38A C38 H38B 108.6
O1 C39 C38 105.5(4)
O1 C39 H39A 110.6
C38 C39 H39A 110.6
O1 C39 H39B 110.6
C38 C39 H39B 110.6
H39A C39 H39B 108.8
O2 C40 C41 105.4(5)
O2 C40 H40A 110.7
C41 C40 H40A 110.7
O2 C40 H40B 110.7
C41 C40 H40B 110.7
H40A C40 H40B 108.8
C40 C41 C42 102.2(5)
C40 C41 H41A 111.3
C42 C41 H41A 111.3
C40 C41 H41B 111.3
C42 C41 H41B 111.3
H41A C41 H41B 109.2
C43 C42 C41 105.6(5)
C43 C42 H42A 110.6
C41 C42 H42A 110.6
C43 C42 H42B 110.6
C41 C42 H42B 110.6
H42A C42 H42B 108.8
O2 C43 C42 109.3(5)
O2 C43 H43A 109.8
C42 C43 H43A 109.8
O2 C43 H43B 109.8
C42 C43 H43B 109.8
H43A C43 H43B 108.3
C49 C44 C45 114.6(4)
C49 C44 B1 122.5(4)
C45 C44 B1 122.7(4)
C46 C45 C44 122.3(4)
C46 C45 H45 118.8
C44 C45 H45 118.8
C47 C46 C45 120.8(4)
C47 C46 H46 119.6
C45 C46 H46 119.6
C46 C47 C48 118.6(5)
C46 C47 H47 120.7
C48 C47 H47 120.7
C47 C48 C49 120.5(5)
C47 C48 H48 119.8
C49 C48 H48 119.8
C48 C49 C44 123.1(4)
C48 C49 H49 118.4
C44 C49 H49 118.4
C51 C50 C55 114.2(4)
C51 C50 B1 121.8(4)
C55 C50 B1 124.1(4)
C52 C51 C50 123.2(4)
C52 C51 H51 118.4
C50 C51 H51 118.4
C53 C52 C51 119.9(5)
C53 C52 H52 120.1
C51 C52 H52 120.1
C54 C53 C52 119.3(4)
C54 C53 H53 120.4
C52 C53 H53 120.4
C53 C54 C55 120.0(4)
C53 C54 H54 120.0
C55 C54 H54 120.0
C54 C55 C50 123.4(4)
C54 C55 H55 118.3
C50 C55 H55 118.3
C61 C56 C57 114.3(4)
C61 C56 B1 122.5(4)
C57 C56 B1 122.9(4)
C58 C57 C56 122.9(5)
C58 C57 H57 118.5
C56 C57 H57 118.5
C59 C58 C57 120.6(5)
C59 C58 H58 119.7
C57 C58 H58 119.7
C58 C59 C60 118.9(5)
C58 C59 H59 120.6
C60 C59 H59 120.6
C59 C60 C61 119.2(5)
C59 C60 H60 120.4
C61 C60 H60 120.4
C56 C61 C60 124.0(5)
C56 C61 H61 118.0
C60 C61 H61 118.0
C63 C62 C67 114.4(4)
C63 C62 B1 124.3(4)
C67 C62 B1 121.1(4)
C64 C63 C62 123.2(5)
C64 C63 H63 118.4
C62 C63 H63 118.4
C65 C64 C63 119.9(5)
C65 C64 H64 120.0
C63 C64 H64 120.0
C66 C65 C64 118.9(5)
C66 C65 H65 120.6
C64 C65 H65 120.6
C65 C66 C67 120.8(5)
C65 C66 H66 119.6
C67 C66 H66 119.6
C66 C67 C62 122.8(5)
C66 C67 H67 118.6
C62 C67 H67 118.6
C44 B1 C56 110.4(4)
C44 B1 C62 107.6(3)
C56 B1 C62 111.9(4)
C44 B1 C50 110.7(4)
C56 B1 C50 107.1(3)
C62 B1 C50 109.2(4)

loop_
_geom_bond_atom_site_label_1
_geom_bond_atom_site_label_2
_geom_bond_distance
Sm1 N3 2.280(3)
Sm1 N1 2.380(3)
Sm1 N2 2.384(3)
Sm1 O1 2.490(3)
Sm1 O2 2.506(3)
Sm1 Si1 3.2723(13)
Si1 N3 1.734(4)
Si1 C32 1.865(6)
Si1 C31 1.871(5)
Si1 C30 1.875(5)
Si2 N3 1.730(4)
Si2 C35 1.861(6)
Si2 C34 1.864(5)
Si2 C33 1.882(5)
O1 C36 1.456(6)
O1 C39 1.468(6)
O2 C40 1.446(7)
O2 C43 1.450(6)
N1 C2 1.343(5)
N1 C6 1.451(5)
N2 C4 1.326(5)
N2 C18 1.453(5)
C1 C2 1.528(6)
C1 H1A 0.9700
C1 H1B 0.9700
C1 H1C 0.9700
C2 C3 1.385(6)
C3 C4 1.420(6)
C3 H3 0.9400
C4 C5 1.506(6)
C5 H5A 0.9700
C5 H5B 0.9700
C5 H5C 0.9700
C6 C7 1.394(6)
C6 C11 1.416(6)
C7 C8 1.411(6)
C7 C12 1.522(6)
C8 C9 1.363(7)
C8 H8 0.9400
C9 C10 1.365(7)
C9 H9 0.9400
C10 C11 1.394(6)
C10 H10 0.9400
C11 C15 1.513(7)
C12 C14 1.515(7)
C12 C13 1.528(7)
C12 H12 0.9900
C13 H13A 0.9700
C13 H13B 0.9700
C13 H13C 0.9700
C14 H14A 0.9700
C14 H14B 0.9700
C14 H14C 0.9700
C15 C17 1.523(6)
C15 C16 1.529(7)
C15 H15 0.9900
C16 H16A 0.9700
C16 H16B 0.9700
C16 H16C 0.9700
C17 H17A 0.9700
C17 H17B 0.9700
C17 H17C 0.9700
C18 C23 1.404(6)
C18 C19 1.411(6)
C19 C20 1.391(7)
C19 C24 1.523(6)
C20 C21 1.372(7)
C20 H20 0.9400
C21 C22 1.368(7)
C21 H21 0.9400
C22 C23 1.391(6)
C22 H22 0.9400
C23 C27 1.522(6)
C24 C25 1.526(7)
C24 C26 1.533(7)
C24 H24 0.9900
C25 H25A 0.9700
C25 H25B 0.9700
C25 H25C 0.9700
C26 H26A 0.9700
C26 H26B 0.9700
C26 H26C 0.9700
C27 C28 1.515(7)
C27 C29 1.538(7)
C27 H27 0.9900
C28 H28A 0.9700
C28 H28B 0.9700
C28 H28C 0.9700
C29 H29A 0.9700
C29 H29B 0.9700
C29 H29C 0.9700
C30 H30A 0.9700
C30 H30B 0.9700
C30 H30C 0.9700
C31 H31A 0.9700
C31 H31B 0.9700
C31 H31C 0.9700
C32 H32A 0.9700
C32 H32B 0.9700
C32 H32C 0.9700
C33 H33A 0.9700
C33 H33B 0.9700
C33 H33C 0.9700
C34 H34A 0.9700
C34 H34B 0.9700
C34 H34C 0.9700
C35 H35A 0.9700
C35 H35B 0.9700
C35 H35C 0.9700
C36 C37 1.420(7)
C36 H36A 0.9800
C36 H36B 0.9800
C37 C38 1.454(7)
C37 H37A 0.9800
C37 H37B 0.9800
C38 C39 1.490(7)
C38 H38A 0.9800
C38 H38B 0.9800
C39 H39A 0.9800
C39 H39B 0.9800
C40 C41 1.503(8)
C40 H40A 0.9800
C40 H40B 0.9800
C41 C42 1.508(8)
C41 H41A 0.9800
C41 H41B 0.9800
C42 C43 1.450(8)
C42 H42A 0.9800
C42 H42B 0.9800
C43 H43A 0.9800
C43 H43B 0.9800
C44 C49 1.398(6)
C44 C45 1.401(6)
C44 B1 1.638(7)
C45 C46 1.394(6)
C45 H45 0.9400
C46 C47 1.370(7)
C46 H46 0.9400
C47 C48 1.371(7)
C47 H47 0.9400
C48 C49 1.385(7)
C48 H48 0.9400
C49 H49 0.9400
C50 C51 1.395(6)
C50 C55 1.396(6)
C50 B1 1.666(6)
C51 C52 1.393(6)
C51 H51 0.9400
C52 C53 1.369(7)
C52 H52 0.9400
C53 C54 1.369(7)
C53 H53 0.9400
C54 C55 1.385(6)
C54 H54 0.9400
C55 H55 0.9400
C56 C61 1.387(7)
C56 C57 1.395(6)
C56 B1 1.644(7)
C57 C58 1.385(7)
C57 H57 0.9400
C58 C59 1.370(8)
C58 H58 0.9400
C59 C60 1.383(8)
C59 H59 0.9400
C60 C61 1.391(7)
C60 H60 0.9400
C61 H61 0.9400
C62 C63 1.396(6)
C62 C67 1.407(6)
C62 B1 1.657(7)
C63 C64 1.392(7)
C63 H63 0.9400
C64 C65 1.377(7)
C64 H64 0.9400
C65 C66 1.372(7)
C65 H65 0.9400
C66 C67 1.379(7)
C66 H66 0.9400
C67 H67 0.9400

loop_
_geom_torsion_atom_site_label_1
_geom_torsion_atom_site_label_2
_geom_torsion_atom_site_label_3
_geom_torsion_atom_site_label_4
_geom_torsion
N1 Sm1 Si1 N3 66.7(2)
N2 Sm1 Si1 N3 -45.3(2)
O1 Sm1 Si1 N3 157.7(2)
O2 Sm1 Si1 N3 -130.5(2)
N3 Sm1 Si1 C32 -80.8(3)
N1 Sm1 Si1 C32 -14.1(3)
N2 Sm1 Si1 C32 -126.2(3)
O1 Sm1 Si1 C32 76.9(3)
O2 Sm1 Si1 C32 148.7(3)
N3 Sm1 Si1 C31 92.7(3)
N1 Sm1 Si1 C31 159.4(2)
N2 Sm1 Si1 C31 47.4(2)
O1 Sm1 Si1 C31 -109.6(2)
O2 Sm1 Si1 C31 -37.8(2)
N3 Sm1 Si1 C30 -167.8(3)
N1 Sm1 Si1 C30 -101.1(2)
N2 Sm1 Si1 C30 146.8(2)
O1 Sm1 Si1 C30 -10.1(2)
O2 Sm1 Si1 C30 61.7(2)
N3 Sm1 O1 C36 -158.6(4)
N1 Sm1 O1 C36 -53.6(4)
N2 Sm1 O1 C36 23.1(4)
O2 Sm1 O1 C36 102.3(4)
Si1 Sm1 O1 C36 -175.0(4)
N3 Sm1 O1 C39 28.9(5)
N1 Sm1 O1 C39 133.9(5)
N2 Sm1 O1 C39 -149.5(4)
O2 Sm1 O1 C39 -70.3(5)
Si1 Sm1 O1 C39 12.4(5)
N3 Sm1 O2 C40 175.2(4)
N1 Sm1 O2 C40 -6.0(5)
N2 Sm1 O2 C40 65.9(4)
O1 Sm1 O2 C40 -49.3(4)
Si1 Sm1 O2 C40 -161.0(4)
N3 Sm1 O2 C43 -16.3(5)
N1 Sm1 O2 C43 162.5(4)
N2 Sm1 O2 C43 -125.6(5)
O1 Sm1 O2 C43 119.3(5)
Si1 Sm1 O2 C43 7.5(5)
N3 Sm1 N1 C2 -54.6(3)
N2 Sm1 N1 C2 53.2(3)
O1 Sm1 N1 C2 168.4(3)
O2 Sm1 N1 C2 126.6(3)
Si1 Sm1 N1 C2 -83.6(3)
N3 Sm1 N1 C6 109.5(4)
N2 Sm1 N1 C6 -142.6(4)
O1 Sm1 N1 C6 -27.4(3)
O2 Sm1 N1 C6 -69.2(4)
Si1 Sm1 N1 C6 80.6(4)
N3 Sm1 N2 C4 58.5(3)
N1 Sm1 N2 C4 -47.4(3)
O1 Sm1 N2 C4 -122.7(3)
O2 Sm1 N2 C4 166.9(3)
Si1 Sm1 N2 C4 80.7(3)
N3 Sm1 N2 C18 -103.6(3)
N1 Sm1 N2 C18 150.6(3)
O1 Sm1 N2 C18 75.2(3)
O2 Sm1 N2 C18 4.9(3)
Si1 Sm1 N2 C18 -81.3(3)
C35 Si2 N3 Si1 98.9(3)
C34 Si2 N3 Si1 -138.2(3)
C33 Si2 N3 Si1 -21.2(3)
C35 Si2 N3 Sm1 -74.2(4)
C34 Si2 N3 Sm1 48.6(4)
C33 Si2 N3 Sm1 165.6(3)
C32 Si1 N3 Si2 -48.6(3)
C31 Si1 N3 Si2 77.3(3)
C30 Si1 N3 Si2 -163.1(3)
Sm1 Si1 N3 Si2 -174.9(3)
C32 Si1 N3 Sm1 126.4(2)
C31 Si1 N3 Sm1 -107.8(2)
C30 Si1 N3 Sm1 11.9(3)
N1 Sm1 N3 Si2 47.5(3)
N2 Sm1 N3 Si2 -39.9(3)
O1 Sm1 N3 Si2 141.7(2)
O2 Sm1 N3 Si2 -133.2(3)
Si1 Sm1 N3 Si2 173.5(4)
N1 Sm1 N3 Si1 -125.98(18)
N2 Sm1 N3 Si1 146.55(17)
O1 Sm1 N3 Si1 -31.8(3)
O2 Sm1 N3 Si1 53.3(2)
C6 N1 C2 C3 156.6(4)
Sm1 N1 C2 C3 -36.5(5)
C6 N1 C2 C1 -21.8(6)
Sm1 N1 C2 C1 145.2(3)
N1 C2 C3 C4 -14.0(8)
C1 C2 C3 C4 164.4(5)
C18 N2 C4 C3 -175.5(4)
Sm1 N2 C4 C3 21.1(5)
C18 N2 C4 C5 5.4(6)
Sm1 N2 C4 C5 -158.0(3)
C2 C3 C4 N2 24.4(8)
C2 C3 C4 C5 -156.4(5)
C2 N1 C6 C7 112.2(4)
Sm1 N1 C6 C7 -51.0(5)
C2 N1 C6 C11 -70.5(5)
Sm1 N1 C6 C11 126.3(4)
C11 C6 C7 C8 2.8(7)
N1 C6 C7 C8 179.9(4)
C11 C6 C7 C12 178.7(4)
N1 C6 C7 C12 -4.1(7)
C6 C7 C8 C9 -1.1(8)
C12 C7 C8 C9 -177.3(5)
C7 C8 C9 C10 -0.9(9)
C8 C9 C10 C11 1.2(9)
C9 C10 C11 C6 0.5(7)
C9 C10 C11 C15 -178.7(5)
C7 C6 C11 C10 -2.5(7)
N1 C6 C11 C10 -179.7(4)
C7 C6 C11 C15 176.6(4)
N1 C6 C11 C15 -0.7(6)
C6 C7 C12 C14 -96.1(6)
C8 C7 C12 C14 79.8(6)
C6 C7 C12 C13 140.7(5)
C8 C7 C12 C13 -43.3(6)
C10 C11 C15 C17 57.9(6)
C6 C11 C15 C17 -121.2(5)
C10 C11 C15 C16 -64.1(6)
C6 C11 C15 C16 116.9(5)
C4 N2 C18 C23 -82.7(5)
Sm1 N2 C18 C23 78.6(4)
C4 N2 C18 C19 100.4(5)
Sm1 N2 C18 C19 -98.3(4)
C23 C18 C19 C20 -0.9(6)
N2 C18 C19 C20 176.0(4)
C23 C18 C19 C24 177.4(4)
N2 C18 C19 C24 -5.7(6)
C18 C19 C20 C21 -1.0(8)
C24 C19 C20 C21 -179.3(5)
C19 C20 C21 C22 1.9(9)
C20 C21 C22 C23 -1.0(8)
C21 C22 C23 C18 -0.9(7)
C21 C22 C23 C27 176.4(5)
C19 C18 C23 C22 1.8(6)
N2 C18 C23 C22 -175.0(4)
C19 C18 C23 C27 -175.4(4)
N2 C18 C23 C27 7.8(6)
C20 C19 C24 C25 -33.8(6)
C18 C19 C24 C25 148.0(4)
C20 C19 C24 C26 90.0(6)
C18 C19 C24 C26 -88.3(5)
C22 C23 C27 C28 65.1(6)
C18 C23 C27 C28 -117.6(5)
C22 C23 C27 C29 -58.5(6)
C18 C23 C27 C29 118.8(5)
C39 O1 C36 C37 -22.9(7)
Sm1 O1 C36 C37 162.9(4)
O1 C36 C37 C38 22.8(8)
C36 C37 C38 C39 -13.9(8)
C36 O1 C39 C38 14.2(7)
Sm1 O1 C39 C38 -172.6(4)
C37 C38 C39 O1 -0.4(7)
C43 O2 C40 C41 30.0(6)
Sm1 O2 C40 C41 -158.7(4)
O2 C40 C41 C42 -34.7(6)
C40 C41 C42 C43 26.3(7)
C40 O2 C43 C42 -13.1(7)
Sm1 O2 C43 C42 177.1(4)
C41 C42 C43 O2 -8.9(7)
C49 C44 C45 C46 0.4(6)
B1 C44 C45 C46 -175.7(4)
C44 C45 C46 C47 -0.1(7)
C45 C46 C47 C48 -0.4(7)
C46 C47 C48 C49 0.5(7)
C47 C48 C49 C44 -0.2(8)
C45 C44 C49 C48 -0.2(7)
B1 C44 C49 C48 175.8(4)
C55 C50 C51 C52 -2.6(7)
B1 C50 C51 C52 176.1(4)
C50 C51 C52 C53 1.3(8)
C51 C52 C53 C54 0.5(7)
C52 C53 C54 C55 -0.8(7)
C53 C54 C55 C50 -0.8(7)
C51 C50 C55 C54 2.4(7)
B1 C50 C55 C54 -176.4(4)
C61 C56 C57 C58 1.7(6)
B1 C56 C57 C58 -171.8(4)
C56 C57 C58 C59 0.0(7)
C57 C58 C59 C60 -1.4(8)
C58 C59 C60 C61 1.0(8)
C57 C56 C61 C60 -2.1(7)
B1 C56 C61 C60 171.5(4)
C59 C60 C61 C56 0.8(8)
C67 C62 C63 C64 -1.4(7)
B1 C62 C63 C64 -176.4(4)
C62 C63 C64 C65 2.2(7)
C63 C64 C65 C66 -1.6(8)
C64 C65 C66 C67 0.4(8)
C65 C66 C67 C62 0.4(8)
C63 C62 C67 C66 0.2(7)
B1 C62 C67 C66 175.3(4)
C49 C44 B1 C56 -76.3(5)
C45 C44 B1 C56 99.4(5)
C49 C44 B1 C62 161.3(4)
C45 C44 B1 C62 -23.0(6)
C49 C44 B1 C50 42.1(6)
C45 C44 B1 C50 -142.2(4)
C61 C56 B1 C44 23.5(6)
C57 C56 B1 C44 -163.4(4)
C61 C56 B1 C62 143.3(4)
C57 C56 B1 C62 -43.6(6)
C61 C56 B1 C50 -97.1(5)
C57 C56 B1 C50 76.0(5)
C63 C62 B1 C44 102.6(5)
C67 C62 B1 C44 -72.1(5)
C63 C62 B1 C56 -18.9(6)
C67 C62 B1 C56 166.4(4)
C63 C62 B1 C50 -137.2(4)
C67 C62 B1 C50 48.1(5)
C51 C50 B1 C44 38.7(6)
C55 C50 B1 C44 -142.7(4)
C51 C50 B1 C56 159.1(4)
C55 C50 B1 C56 -22.2(6)
C51 C50 B1 C62 -79.5(5)
C55 C50 B1 C62 99.1(5)
